data_7134047
loop_
_publ_author_name
'Vinodkumar, Ramavath'
'Nakate, Ashwini Kadaji'
'Gamidi, Rama Krishna'
'Kontham, Ravindar'

_publ_section_title
;
 AgOTf-catalyzed cascade annulation of 5-hexyn-1-ols and aldehydes:
 Enabling the diastereoselective synthesis of [6,6,6]-trioxa-fused ketals
 and hexahydro-2H-chromenes
;
_journal_name_full 'Chemical Communications'
_journal_paper_doi 10.1039/D4CC05546B
_journal_year 2025
_chemical_formula_moiety 'C19 H25 Cl O3'
_chemical_formula_sum 'C19 H25 Cl O3'
_chemical_formula_weight 336.84
_space_group_crystal_system orthorhombic
_space_group_IT_number 62
_space_group_name_Hall '-P 2ac 2n'
_space_group_name_H-M_alt 'P n m a'
_atom_sites_solution_hydrogens geom
_audit_creation_date 2023-02-01
_audit_creation_method
;
Olex2 1.5
(compiled 2022.04.07 svn.rca3783a0 for OlexSys, GUI svn.r6498)
;
_audit_update_record
;
2023-02-20 deposited with the CCDC.	2024-12-09 downloaded from the CCDC.
;
_cell_angle_alpha 90
_cell_angle_beta 90
_cell_angle_gamma 90
_cell_formula_units_Z 4
_cell_length_a 14.719(3)
_cell_length_b 12.729(2)
_cell_length_c 8.8925(17)
_cell_measurement_reflns_used 5838
_cell_measurement_temperature 100(2)
_cell_measurement_theta_max 26.77
_cell_measurement_theta_min 2.79
_cell_volume 1666.1(5)
_computing_cell_refinement 'SAINT v8.37A (Bruker, 2015)'
_computing_data_reduction 'SAINT v8.37A (Bruker, 2015)'
_computing_molecular_graphics 'Olex2 1.5 (Dolomanov et al., 2009)'
_computing_publication_material 'Olex2 1.5 (Dolomanov et al., 2009)'
_computing_structure_refinement 'SHELXL 2018/3 (Sheldrick, 2015)'
_computing_structure_solution 'SHELXT 2014/5 (Sheldrick, 2014)'
_diffrn_ambient_temperature 100.00
_diffrn_measured_fraction_theta_full 0.992
_diffrn_measured_fraction_theta_max 0.993
_diffrn_measurement_device_type 'Bruker APEX-II CCD'
_diffrn_measurement_method '\f and \w scans'
_diffrn_radiation_type MoK\a
_diffrn_radiation_wavelength 0.71073
_diffrn_reflns_av_R_equivalents 0.1605
_diffrn_reflns_av_unetI/netI 0.0360
_diffrn_reflns_Laue_measured_fraction_full 0.992
_diffrn_reflns_Laue_measured_fraction_max 0.993
_diffrn_reflns_limit_h_max 18
_diffrn_reflns_limit_h_min -18
_diffrn_reflns_limit_k_max 16
_diffrn_reflns_limit_k_min -16
_diffrn_reflns_limit_l_max 11
_diffrn_reflns_limit_l_min -11
_diffrn_reflns_number 54108
_diffrn_reflns_point_group_measured_fraction_full 0.992
_diffrn_reflns_point_group_measured_fraction_max 0.993
_diffrn_reflns_theta_full 25.242
_diffrn_reflns_theta_max 26.990
_diffrn_reflns_theta_min 2.676
_diffrn_source_current 1.4
_diffrn_source_power 0.07
_diffrn_source_voltage 50.0
_diffrn_standards_number 0
_exptl_absorpt_coefficient_mu 0.242
_exptl_absorpt_correction_T_max 0.7455
_exptl_absorpt_correction_T_min 0.6544
_exptl_absorpt_correction_type none
_exptl_absorpt_process_details
;
SADABS-2014/5 (Bruker,2014/5) was used for absorption correction.
wR2(int) was 0.1352 before and 0.0961 after correction.
The Ratio of minimum to maximum transmission is 0.8778.
The \l/2 correction factor is Not present.
;
_exptl_crystal_colour Colorless
_exptl_crystal_density_diffrn 1.343
_exptl_crystal_description Plate
_exptl_crystal_F_000 720
_exptl_crystal_size_max 0.19
_exptl_crystal_size_mid 0.1
_exptl_crystal_size_min 0.08
_refine_diff_density_max 1.949
_refine_diff_density_min -0.514
_refine_diff_density_rms 0.113
_refine_ls_extinction_method none
_refine_ls_goodness_of_fit_ref 1.152
_refine_ls_hydrogen_treatment constr
_refine_ls_matrix_type full
_refine_ls_number_parameters 119
_refine_ls_number_reflns 1885
_refine_ls_number_restraints 0
_refine_ls_restrained_S_all 1.152
_refine_ls_R_factor_all 0.1049
_refine_ls_R_factor_gt 0.0903
_refine_ls_shift/su_max 0.000
_refine_ls_shift/su_mean 0.000
_refine_ls_structure_factor_coef Fsqd
_refine_ls_weighting_details 'w=1/[\s^2^(Fo^2^)+(0.0638P)^2^+8.3943P] where P=(Fo^2^+2Fc^2^)/3'
_refine_ls_weighting_scheme calc
_refine_ls_wR_factor_gt 0.2061
_refine_ls_wR_factor_ref 0.2138
_reflns_Friedel_coverage 0.000
_reflns_number_gt 1612
_reflns_number_total 1885
_reflns_threshold_expression 'I > 2\s(I)'
_cod_data_source_file d4cc05546b2.cif
_cod_data_source_block 5as
_cod_database_code 7134047
_shelx_shelxl_version_number 2018/3
_shelx_space_group_comment
;
The symmetry employed for this shelxl refinement is uniquely defined
by the following loop, which should always be used as a source of
symmetry information in preference to the above space-group names.
They are only intended as comments.
;
_olex2_refinement_description
;
1. Fixed Uiso
 At 1.2 times of:
  All C(H) groups, All C(H,H) groups
 At 1.5 times of:
  All C(H,H,H) groups
2.a Ternary CH refined with riding coordinates:
 C7(H7), C8(H8)
2.b Secondary CH2 refined with riding coordinates:
 C9(H9A,H9B), C10(H10A,H10B), C11(H11A,H11B)
2.c Aromatic/amide H refined with riding coordinates:
 C2(H2), C3(H3), C5(H5), C6(H6)
2.d Idealised Me refined as rotating group:
 C13(H13A,H13B,H13C)
;
_olex2_submission_special_instructions 'No special instructions were received'

loop_
_space_group_symop_operation_xyz
'x, y, z'
'-x+1/2, -y, z+1/2'
'-x, y+1/2, -z'
'x+1/2, -y+1/2, -z+1/2'
'-x, -y, -z'
'x-1/2, y, -z-1/2'
'x, -y-1/2, z'
'-x-1/2, y-1/2, z-1/2'

loop_
_atom_site_label
_atom_site_type_symbol
_atom_site_fract_x
_atom_site_fract_y
_atom_site_fract_z
_atom_site_U_iso_or_equiv
_atom_site_adp_type
_atom_site_occupancy
_atom_site_site_symmetry_order
_atom_site_calc_flag
_atom_site_refinement_flags_posn
_atom_site_refinement_flags_adp
_atom_site_refinement_flags_occupancy
_atom_site_disorder_assembly
_atom_site_disorder_group
C1 C 0.5380(4) 0.750000 0.1959(7) 0.0211(12) Uani 1 2 d S T P . .
C2 C 0.4436(4) 0.750000 0.1907(6) 0.0190(11) Uani 1 2 d S T P . .
H2 H 0.411470 0.750000 0.098003 0.023 Uiso 1 2 calc R U P . .
C3 C 0.3982(4) 0.750000 0.3292(6) 0.0191(11) Uani 1 2 d S T P . .
H3 H 0.333677 0.750000 0.329945 0.023 Uiso 1 2 calc R U P . .
C4 C 0.4443(4) 0.750000 0.4656(6) 0.0156(11) Uani 1 2 d S T P . .
C5 C 0.5377(4) 0.750000 0.4623(7) 0.0187(11) Uani 1 2 d S T P . .
H5 H 0.570461 0.750000 0.554286 0.022 Uiso 1 2 calc R U P . .
C6 C 0.5851(4) 0.750000 0.3275(7) 0.0210(12) Uani 1 2 d S T P . .
H6 H 0.649605 0.750000 0.327077 0.025 Uiso 1 2 calc R U P . .
C7 C 0.3919(3) 0.750000 0.6126(6) 0.0133(10) Uani 1 2 d S T P . .
H7 H 0.437117 0.750000 0.696523 0.016 Uiso 1 2 calc R U P . .
C8 C 0.3334(2) 0.6506(3) 0.6282(4) 0.0134(7) Uani 1 1 d . . . . .
H8 H 0.290086 0.648824 0.541618 0.016 Uiso 1 1 calc R U . . .
C9 C 0.3904(3) 0.5498(3) 0.6228(4) 0.0154(8) Uani 1 1 d . . . . .
H9A H 0.349640 0.488299 0.613682 0.018 Uiso 1 1 calc R U . . .
H9B H 0.430230 0.551409 0.533050 0.018 Uiso 1 1 calc R U . . .
C10 C 0.4486(3) 0.5385(3) 0.7639(5) 0.0210(9) Uani 1 1 d . . . . .
H10A H 0.480314 0.469890 0.762892 0.025 Uiso 1 1 calc R U . . .
H10B H 0.494942 0.594813 0.766944 0.025 Uiso 1 1 calc R U . . .
C11 C 0.3873(3) 0.5459(3) 0.9019(4) 0.0204(8) Uani 1 1 d . . . . .
H11A H 0.346223 0.484354 0.904355 0.024 Uiso 1 1 calc R U . . .
H11B H 0.425205 0.544127 0.993868 0.024 Uiso 1 1 calc R U . . .
C12 C 0.2772(2) 0.6526(3) 0.7738(4) 0.0150(8) Uani 1 1 d . . . . .
C13 C 0.2009(3) 0.5729(3) 0.7715(4) 0.0190(8) Uani 1 1 d . . . . .
H13A H 0.164493 0.579890 0.863180 0.028 Uiso 1 1 calc R U . . .
H13B H 0.226517 0.501872 0.766353 0.028 Uiso 1 1 calc R U . . .
H13C H 0.162334 0.585183 0.683411 0.028 Uiso 1 1 calc R U . . .
Cl1 Cl 0.59775(11) 0.750000 0.02351(17) 0.0276(4) Uani 1 2 d S T P . .
O1 O 0.33468(18) 0.6395(2) 0.9011(3) 0.0166(6) Uani 1 1 d . . . . .
O2 O 0.2317(2) 0.750000 0.7937(4) 0.0163(8) Uani 1 2 d S T P . .

loop_
_atom_site_aniso_label
_atom_site_aniso_U_11
_atom_site_aniso_U_22
_atom_site_aniso_U_33
_atom_site_aniso_U_23
_atom_site_aniso_U_13
_atom_site_aniso_U_12
C1 0.029(3) 0.013(2) 0.022(3) 0.000 0.012(2) 0.000
C2 0.030(3) 0.011(2) 0.017(3) 0.000 0.005(2) 0.000
C3 0.022(3) 0.015(3) 0.020(3) 0.000 0.003(2) 0.000
C4 0.019(3) 0.008(2) 0.020(3) 0.000 0.003(2) 0.000
C5 0.017(3) 0.015(2) 0.024(3) 0.000 0.002(2) 0.000
C6 0.012(3) 0.013(2) 0.038(3) 0.000 0.010(2) 0.000
C7 0.012(2) 0.010(2) 0.018(2) 0.000 -0.002(2) 0.000
C8 0.0118(16) 0.0144(17) 0.0141(16) -0.0010(14) -0.0001(13) -0.0003(14)
C9 0.0159(18) 0.0101(16) 0.0202(18) -0.0030(14) 0.0016(15) 0.0008(14)
C10 0.0178(18) 0.0142(18) 0.031(2) -0.0001(16) -0.0052(16) 0.0038(15)
C11 0.022(2) 0.0136(18) 0.026(2) 0.0035(15) -0.0062(17) 0.0016(16)
C12 0.0128(17) 0.0120(16) 0.0202(18) -0.0014(14) -0.0036(14) 0.0014(13)
C13 0.0178(18) 0.0163(18) 0.0228(19) 0.0005(15) -0.0008(16) -0.0041(15)
Cl1 0.0370(9) 0.0214(7) 0.0244(7) 0.000 0.0162(6) 0.000
O1 0.0212(14) 0.0136(13) 0.0151(13) -0.0022(10) -0.0076(11) 0.0020(11)
O2 0.0124(17) 0.0154(18) 0.0212(19) 0.000 0.0002(15) 0.000

loop_
_atom_type_symbol
_atom_type_description
_atom_type_scat_dispersion_real
_atom_type_scat_dispersion_imag
_atom_type_scat_source
C C 0.0033 0.0016 'International Tables Vol C Tables 4.2.6.8 and 6.1.1.4'
H H 0.0000 0.0000 'International Tables Vol C Tables 4.2.6.8 and 6.1.1.4'
Cl Cl 0.1484 0.1585 'International Tables Vol C Tables 4.2.6.8 and 6.1.1.4'
O O 0.0106 0.0060 'International Tables Vol C Tables 4.2.6.8 and 6.1.1.4'

loop_
_geom_angle_atom_site_label_1
_geom_angle_atom_site_label_2
_geom_angle_atom_site_label_3
_geom_angle
_geom_angle_site_symmetry_1
_geom_angle_site_symmetry_3
_geom_angle_publ_flag
C2 C1 Cl1 117.9(5) . . ?
C6 C1 C2 122.5(5) . . ?
C6 C1 Cl1 119.6(5) . . ?
C1 C2 H2 121.7 . . ?
C1 C2 C3 116.5(5) . . ?
C3 C2 H2 121.7 . . ?
C2 C3 H3 118.8 . . ?
C4 C3 C2 122.3(5) . . ?
C4 C3 H3 118.8 . . ?
C3 C4 C7 120.2(5) . . ?
C5 C4 C3 118.0(5) . . ?
C5 C4 C7 121.8(5) . . ?
C4 C5 H5 119.3 . . ?
C4 C5 C6 121.4(6) . . ?
C6 C5 H5 119.3 . . ?
C1 C6 C5 119.2(5) . . ?
C1 C6 H6 120.4 . . ?
C5 C6 H6 120.4 . . ?
C4 C7 H7 107.8 . . ?
C4 C7 C8 111.3(3) . . ?
C4 C7 C8 111.3(3) . 7_575 ?
C8 C7 H7 107.8 . . ?
C8 C7 H7 107.8 7_575 . ?
C8 C7 C8 110.8(4) 7_575 . ?
C7 C8 H8 107.8 . . ?
C9 C8 C7 112.3(3) . . ?
C9 C8 H8 107.8 . . ?
C9 C8 C12 109.6(3) . . ?
C12 C8 C7 111.3(3) . . ?
C12 C8 H8 107.8 . . ?
C8 C9 H9A 109.4 . . ?
C8 C9 H9B 109.4 . . ?
H9A C9 H9B 108.0 . . ?
C10 C9 C8 111.1(3) . . ?
C10 C9 H9A 109.4 . . ?
C10 C9 H9B 109.4 . . ?
C9 C10 H10A 109.9 . . ?
C9 C10 H10B 109.9 . . ?
H10A C10 H10B 108.3 . . ?
C11 C10 C9 108.9(3) . . ?
C11 C10 H10A 109.9 . . ?
C11 C10 H10B 109.9 . . ?
C10 C11 H11A 109.3 . . ?
C10 C11 H11B 109.3 . . ?
H11A C11 H11B 107.9 . . ?
O1 C11 C10 111.7(3) . . ?
O1 C11 H11A 109.3 . . ?
O1 C11 H11B 109.3 . . ?
C13 C12 C8 112.1(3) . . ?
O1 C12 C8 110.4(3) . . ?
O1 C12 C13 111.9(3) . . ?
O2 C12 C8 111.9(3) . . ?
O2 C12 C13 103.7(3) . . ?
O2 C12 O1 106.5(3) . . ?
C12 C13 H13A 109.5 . . ?
C12 C13 H13B 109.5 . . ?
C12 C13 H13C 109.5 . . ?
H13A C13 H13B 109.5 . . ?
H13A C13 H13C 109.5 . . ?
H13B C13 H13C 109.5 . . ?
C11 O1 C12 115.2(3) . . ?
C12 O2 C12 121.6(4) . 7_575 ?

loop_
_geom_bond_atom_site_label_1
_geom_bond_atom_site_label_2
_geom_bond_distance
_geom_bond_site_symmetry_2
_geom_bond_publ_flag
C1 C2 1.391(9) . ?
C1 C6 1.359(9) . ?
C1 Cl1 1.767(6) . ?
C2 H2 0.9500 . ?
C2 C3 1.401(8) . ?
C3 H3 0.9500 . ?
C3 C4 1.389(8) . ?
C4 C5 1.375(8) . ?
C4 C7 1.518(7) . ?
C5 H5 0.9500 . ?
C5 C6 1.387(8) . ?
C6 H6 0.9500 . ?
C7 H7 1.0000 . ?
C7 C8 1.537(4) . ?
C7 C8 1.537(4) 7_575 ?
C8 H8 1.0000 . ?
C8 C9 1.533(5) . ?
C8 C12 1.536(5) . ?
C9 H9A 0.9900 . ?
C9 H9B 0.9900 . ?
C9 C10 1.526(5) . ?
C10 H10A 0.9900 . ?
C10 H10B 0.9900 . ?
C10 C11 1.526(6) . ?
C11 H11A 0.9900 . ?
C11 H11B 0.9900 . ?
C11 O1 1.421(5) . ?
C12 C13 1.514(5) . ?
C12 O1 1.423(4) . ?
C12 O2 1.420(4) . ?
C13 H13A 0.9800 . ?
C13 H13B 0.9800 . ?
C13 H13C 0.9800 . ?

loop_
_geom_torsion_atom_site_label_1
_geom_torsion_atom_site_label_2
_geom_torsion_atom_site_label_3
_geom_torsion_atom_site_label_4
_geom_torsion
_geom_torsion_site_symmetry_1
_geom_torsion_site_symmetry_2
_geom_torsion_site_symmetry_3
_geom_torsion_site_symmetry_4
_geom_torsion_publ_flag
C1 C2 C3 C4 0.000(1) . . . . ?
C2 C1 C6 C5 0.000(1) . . . . ?
C2 C3 C4 C5 0.000(1) . . . . ?
C2 C3 C4 C7 180.000(1) . . . . ?
C3 C4 C5 C6 0.000(1) . . . . ?
C3 C4 C7 C8 -62.1(3) . . . 7_575 ?
C3 C4 C7 C8 62.1(3) . . . . ?
C4 C5 C6 C1 0.000(1) . . . . ?
C4 C7 C8 C9 59.1(5) . . . . ?
C4 C7 C8 C12 -177.6(3) . . . . ?
C5 C4 C7 C8 -117.9(3) . . . . ?
C5 C4 C7 C8 117.9(3) . . . 7_575 ?
C6 C1 C2 C3 0.000(1) . . . . ?
C7 C4 C5 C6 180.000(1) . . . . ?
C7 C8 C9 C10 69.8(4) . . . . ?
C7 C8 C12 C13 164.0(3) . . . . ?
C7 C8 C12 O1 -70.5(4) . . . . ?
C7 C8 C12 O2 47.9(4) . . . . ?
C8 C7 C8 C9 -176.5(3) 7_575 . . . ?
C8 C7 C8 C12 -53.2(5) 7_575 . . . ?
C8 C9 C10 C11 54.1(4) . . . . ?
C8 C12 O1 C11 -57.8(4) . . . . ?
C8 C12 O2 C12 -46.9(5) . . . 7_575 ?
C9 C8 C12 C13 -71.2(4) . . . . ?
C9 C8 C12 O1 54.3(4) . . . . ?
C9 C8 C12 O2 172.7(3) . . . . ?
C9 C10 C11 O1 -54.6(4) . . . . ?
C10 C11 O1 C12 58.5(4) . . . . ?
C12 C8 C9 C10 -54.5(4) . . . . ?
C13 C12 O1 C11 67.9(4) . . . . ?
C13 C12 O2 C12 -168.0(3) . . . 7_575 ?
Cl1 C1 C2 C3 180.000(0) . . . . ?
Cl1 C1 C6 C5 180.000(1) . . . . ?
O1 C12 O2 C12 73.8(5) . . . 7_575 ?
O2 C12 O1 C11 -179.5(3) . . . . ?
